data_2234558
loop_
_publ_author_name
'Zheng, Shao-Mei'
'Liu, Bao-Cheng'

_publ_section_title
;
 Tetrakis(1-phenyl-1<i>H</i>-imidazole-\k<i>N</i>^3^)bis(thiocyanato-\k<i>N</i>)nickel(II)
;
_journal_coeditor_code CV5267
_journal_issue 5
_journal_name_full 'Acta Crystallographica Section E'
_journal_page_first m623
_journal_paper_doi 10.1107/S1600536812015437
_journal_volume 68
_journal_year 2012
_chemical_formula_iupac '[Ni (N C S)2 (C9 H8 N2)4]'
_chemical_formula_moiety 'C38 H32 N10 Ni S2'
_chemical_formula_sum 'C38 H32 N10 Ni S2'
_chemical_formula_weight 751.57
_chemical_name_systematic
;
Tetrakis(1-phenyl-1<i>H</i>-imidazole-\k<i>N</i>^3^)bis(thiocyanato-
\k<i>N</i>)nickel(II)
;
_space_group_IT_number 2
_symmetry_cell_setting triclinic
_symmetry_space_group_name_Hall '-P 1'
_symmetry_space_group_name_H-M 'P -1'
_atom_sites_solution_hydrogens geom
_atom_sites_solution_primary direct
_atom_sites_solution_secondary difmap
_audit_creation_method SHELXL-97
_cell_angle_alpha 68.2390(10)
_cell_angle_beta 77.5630(10)
_cell_angle_gamma 67.5610(10)
_cell_formula_units_Z 2
_cell_length_a 9.9418(5)
_cell_length_b 12.8955(6)
_cell_length_c 16.7076(8)
_cell_measurement_reflns_used 9858
_cell_measurement_temperature 293(2)
_cell_measurement_theta_max 54.99
_cell_measurement_theta_min 6.10
_cell_volume 1831.91(15)
_computing_cell_refinement 'RAPID-AUTO (Rigaku, 2004)'
_computing_data_collection 'RAPID-AUTO (Rigaku, 2004)'
_computing_data_reduction 'RAPID-AUTO (Rigaku, 2004)'
_computing_molecular_graphics 'SHELXTL (Sheldrick, 2008)'
_computing_publication_material 'SHELXTL (Sheldrick, 2008)'
_computing_structure_refinement 'SHELXL97 (Sheldrick, 2008)'
_computing_structure_solution 'SHELXS97 (Sheldrick, 2008)'
_diffrn_ambient_temperature 293(2)
_diffrn_measured_fraction_theta_full 0.996
_diffrn_measured_fraction_theta_max 0.996
_diffrn_measurement_device_type 'Rigaku R-AXIS Spider'
_diffrn_measurement_method '\w scans'
_diffrn_radiation_monochromator graphite
_diffrn_radiation_source 'fine-focus sealed tube'
_diffrn_radiation_type MoK\a
_diffrn_radiation_wavelength 0.71073
_diffrn_reflns_av_R_equivalents 0.0402
_diffrn_reflns_av_sigmaI/netI 0.0538
_diffrn_reflns_limit_h_max 12
_diffrn_reflns_limit_h_min -12
_diffrn_reflns_limit_k_max 15
_diffrn_reflns_limit_k_min -15
_diffrn_reflns_limit_l_max 20
_diffrn_reflns_limit_l_min -18
_diffrn_reflns_number 15208
_diffrn_reflns_theta_full 25.50
_diffrn_reflns_theta_max 25.50
_diffrn_reflns_theta_min 3.05
_diffrn_standards_decay_% 0
_diffrn_standards_interval_count 0
_diffrn_standards_interval_time 0
_diffrn_standards_number 13
_exptl_absorpt_coefficient_mu 0.686
_exptl_absorpt_correction_T_max 0.936
_exptl_absorpt_correction_T_min 0.920
_exptl_absorpt_correction_type multi-scan
_exptl_absorpt_process_details '(ABSCOR; Higashi 1995)'
_exptl_crystal_colour blue
_exptl_crystal_density_diffrn 1.362
_exptl_crystal_density_method 'not measured'
_exptl_crystal_description prism
_exptl_crystal_F_000 780
_exptl_crystal_size_max 0.32
_exptl_crystal_size_mid 0.31
_exptl_crystal_size_min 0.19
_refine_diff_density_max 0.762
_refine_diff_density_min -1.296
_refine_ls_extinction_coef 0.021(3)
_refine_ls_extinction_expression Fc^*^=kFc[1+0.001xFc^2^\l^3^/sin(2\q)]^-1/4^
_refine_ls_extinction_method 'SHELXL97 (Sheldrick, 2008)'
_refine_ls_goodness_of_fit_ref 1.118
_refine_ls_hydrogen_treatment constr
_refine_ls_matrix_type full
_refine_ls_number_parameters 464
_refine_ls_number_reflns 6791
_refine_ls_number_restraints 1
_refine_ls_restrained_S_all 1.118
_refine_ls_R_factor_all 0.0950
_refine_ls_R_factor_gt 0.0622
_refine_ls_shift/su_max 0.000
_refine_ls_shift/su_mean 0.000
_refine_ls_structure_factor_coef Fsqd
_refine_ls_weighting_details 'calc w=1/[\s^2^(Fo^2^)+(0.1432P)^2^] where P=(Fo^2^+2Fc^2^)/3'
_refine_ls_weighting_scheme calc
_refine_ls_wR_factor_gt 0.1739
_refine_ls_wR_factor_ref 0.2357
_reflns_number_gt 4333
_reflns_number_total 6791
_reflns_threshold_expression I>2sigma(I)
_cod_data_source_file cv5267.cif
_cod_data_source_block I
_cod_database_code 2234558
_cod_database_fobs_code 2234558

loop_
_symmetry_equiv_pos_as_xyz
'x, y, z'
'-x, -y, -z'

loop_
_atom_site_type_symbol
_atom_site_label
_atom_site_fract_x
_atom_site_fract_y
_atom_site_fract_z
_atom_site_U_iso_or_equiv
_atom_site_adp_type
_atom_site_calc_flag
_atom_site_refinement_flags
_atom_site_occupancy
_atom_site_symmetry_multiplicity
Ni Ni1 0.5000 1.0000 0.0000 0.0460(3) Uani d S 1 2
Ni Ni2 0.5000 0.5000 0.5000 0.0442(3) Uani d S 1 2
S S1 0.8088(2) 1.22650(17) -0.03145(11) 0.0977(6) Uani d . 1 1
S S2 0.87351(15) 0.13307(12) 0.50231(9) 0.0697(4) Uani d . 1 1
N N1 0.4373(4) 0.9940(3) 0.1310(2) 0.0517(9) Uani d . 1 1
N N2 0.4097(4) 1.0315(3) 0.2539(2) 0.0535(9) Uani d . 1 1
N N3 0.6640(4) 0.8340(3) 0.0386(2) 0.0508(9) Uani d . 1 1
N N4 0.7766(4) 0.6440(3) 0.0980(2) 0.0522(9) Uani d . 1 1
N N5 0.6440(4) 1.0865(3) -0.0098(2) 0.0570(10) Uani d . 1 1
N N6 0.5835(4) 0.4575(3) 0.6195(2) 0.0492(9) Uani d . 1 1
N N7 0.6477(4) 0.4845(3) 0.7270(2) 0.0540(9) Uani d . 1 1
N N8 0.6775(4) 0.5613(3) 0.4368(2) 0.0507(9) Uani d . 1 1
N N9 0.8088(4) 0.6767(3) 0.3655(2) 0.0495(9) Uani d . 1 1
N N10 0.6266(5) 0.3303(4) 0.4961(2) 0.0553(10) Uani d . 1 1
C C1 0.4741(5) 1.0472(4) 0.1730(3) 0.0550(11) Uani d . 1 1
H H1A 0.5374 1.0907 0.1491 0.066 Uiso calc R 1 1
C C2 0.3436(6) 0.9417(5) 0.1898(3) 0.0744(16) Uani d . 1 1
H H2A 0.2987 0.8971 0.1794 0.089 Uiso calc R 1 1
C C3 0.3259(6) 0.9637(5) 0.2642(3) 0.0745(17) Uani d . 1 1
H H3A 0.2676 0.9379 0.3136 0.089 Uiso calc R 1 1
C C4 0.4229(6) 1.0767(5) 0.3165(3) 0.0627(13) Uani d . 1 1
C C5 0.3001(8) 1.1162(6) 0.3697(4) 0.095(2) Uani d . 1 1
H H5A 0.2099 1.1147 0.3640 0.114 Uiso calc R 1 1
C C6 0.3158(11) 1.1579(8) 0.4311(5) 0.126(3) Uani d . 1 1
H H6A 0.2351 1.1840 0.4676 0.151 Uiso calc R 1 1
C C7 0.4482(11) 1.1613(7) 0.4391(4) 0.118(3) Uani d . 1 1
H H7A 0.4570 1.1889 0.4812 0.141 Uiso calc R 1 1
C C8 0.5664(9) 1.1243(7) 0.3858(4) 0.103(2) Uani d . 1 1
H H8A 0.6558 1.1281 0.3904 0.124 Uiso calc R 1 1
C C9 0.5537(7) 1.0815(5) 0.3253(3) 0.0757(16) Uani d . 1 1
H H9A 0.6355 1.0552 0.2894 0.091 Uiso calc R 1 1
C C10 0.6488(5) 0.7313(4) 0.0890(3) 0.0524(11) Uani d . 1 1
H H10B 0.5598 0.7215 0.1148 0.063 Uiso calc R 1 1
C C11 0.8119(5) 0.8081(4) 0.0162(3) 0.0625(13) Uani d . 1 1
H H11A 0.8567 0.8632 -0.0186 0.075 Uiso calc R 1 1
C C12 0.8822(6) 0.6921(5) 0.0516(3) 0.0724(15) Uani d . 1 1
H H12A 0.9821 0.6525 0.0458 0.087 Uiso calc R 1 1
C C13 0.8040(5) 0.5196(4) 0.1461(3) 0.0528(11) Uani d . 1 1
C C14 0.8320(7) 0.4408(5) 0.1039(3) 0.0716(15) Uani d . 1 1
H H14A 0.8309 0.4666 0.0441 0.086 Uiso calc R 1 1
C C15 0.8622(8) 0.3215(5) 0.1504(4) 0.0853(18) Uani d . 1 1
H H15A 0.8826 0.2668 0.1218 0.102 Uiso calc R 1 1
C C16 0.8620(7) 0.2846(5) 0.2382(4) 0.0805(17) Uani d . 1 1
H H16A 0.8806 0.2048 0.2697 0.097 Uiso calc R 1 1
C C17 0.8346(9) 0.3640(6) 0.2797(4) 0.099(2) Uani d . 1 1
H H17A 0.8369 0.3379 0.3395 0.118 Uiso calc R 1 1
C C18 0.8030(7) 0.4844(5) 0.2339(3) 0.0816(17) Uani d . 1 1
H H18A 0.7819 0.5392 0.2624 0.098 Uiso calc R 1 1
C C19 0.7123(5) 1.1451(4) -0.0195(3) 0.0485(10) Uani d . 1 1
C C20 0.5666(5) 0.5328(4) 0.6586(3) 0.0565(11) Uani d . 1 1
H H20A 0.5054 0.6112 0.6413 0.068 Uiso calc R 1 1
C C21 0.6809(7) 0.3545(4) 0.6643(3) 0.0770(17) Uani d . 1 1
H H21A 0.7148 0.2842 0.6512 0.092 Uiso calc R 1 1
C C22 0.7211(8) 0.3695(5) 0.7305(4) 0.0835(18) Uani d . 1 1
H H22A 0.7861 0.3126 0.7706 0.100 Uiso calc R 1 1
C C23 0.6531(5) 0.5427(4) 0.7834(3) 0.0541(11) Uani d D 1 1
C C24 0.5387(8) 0.5762(7) 0.8382(5) 0.108(3) Uani d . 1 1
H H24A 0.4533 0.5614 0.8402 0.130 Uiso calc R 1 1
C C25 0.5473(11) 0.6321(8) 0.8911(6) 0.130(3) Uani d . 1 1
H H25A 0.4661 0.6567 0.9278 0.155 Uiso calc R 1 1
C C26 0.6694(10) 0.6526(5) 0.8918(4) 0.095(2) Uani d . 1 1
H H26A 0.6732 0.6894 0.9293 0.114 Uiso calc R 1 1
C C27 0.7844(9) 0.6199(7) 0.8385(6) 0.115(3) Uani d . 1 1
H H27A 0.8691 0.6343 0.8387 0.138 Uiso calc R 1 1
C C28 0.7810(6) 0.5645(6) 0.7823(5) 0.100(2) Uani d D 1 1
H H28A 0.8620 0.5424 0.7447 0.120 Uiso calc R 1 1
C C29 0.6730(5) 0.6682(4) 0.3860(3) 0.0504(10) Uani d . 1 1
H H29A 0.5880 0.7299 0.3667 0.061 Uiso calc R 1 1
C C30 0.8223(5) 0.4988(4) 0.4487(3) 0.0607(12) Uani d . 1 1
H H30A 0.8587 0.4195 0.4817 0.073 Uiso calc R 1 1
C C31 0.9041(5) 0.5680(4) 0.4060(3) 0.0622(13) Uani d . 1 1
H H31A 1.0049 0.5466 0.4042 0.075 Uiso calc R 1 1
C C32 0.8492(5) 0.7790(4) 0.3110(3) 0.0526(11) Uani d . 1 1
C C33 0.8203(6) 0.8273(5) 0.2259(3) 0.0689(14) Uani d . 1 1
H H33A 0.7709 0.7971 0.2036 0.083 Uiso calc R 1 1
C C34 0.8659(7) 0.9215(5) 0.1737(3) 0.0780(16) Uani d . 1 1
H H34A 0.8490 0.9541 0.1155 0.094 Uiso calc R 1 1
C C35 0.9360(6) 0.9674(5) 0.2076(4) 0.0743(15) Uani d . 1 1
H H35A 0.9652 1.0317 0.1723 0.089 Uiso calc R 1 1
C C36 0.9633(6) 0.9190(5) 0.2931(4) 0.0701(14) Uani d . 1 1
H H36A 1.0109 0.9503 0.3157 0.084 Uiso calc R 1 1
C C37 0.9201(5) 0.8239(4) 0.3453(3) 0.0618(13) Uani d . 1 1
H H37A 0.9387 0.7904 0.4033 0.074 Uiso calc R 1 1
C C38 0.7300(5) 0.2473(4) 0.4992(3) 0.0470(10) Uani d . 1 1

loop_
_atom_site_aniso_label
_atom_site_aniso_U_11
_atom_site_aniso_U_22
_atom_site_aniso_U_33
_atom_site_aniso_U_12
_atom_site_aniso_U_13
_atom_site_aniso_U_23
Ni1 0.0536(5) 0.0521(5) 0.0406(4) -0.0285(4) -0.0077(3) -0.0106(3)
Ni2 0.0490(5) 0.0441(5) 0.0425(4) -0.0171(4) -0.0099(3) -0.0122(3)
S1 0.1249(14) 0.1269(14) 0.0865(11) -0.0974(13) -0.0025(9) -0.0295(10)
S2 0.0680(9) 0.0588(8) 0.0662(8) -0.0021(7) -0.0129(6) -0.0180(6)
N1 0.060(2) 0.061(2) 0.0417(19) -0.031(2) -0.0054(16) -0.0134(17)
N2 0.063(2) 0.064(2) 0.0433(19) -0.032(2) -0.0016(16) -0.0180(17)
N3 0.060(2) 0.061(2) 0.0445(19) -0.031(2) -0.0075(16) -0.0173(17)
N4 0.052(2) 0.054(2) 0.052(2) -0.023(2) -0.0026(16) -0.0127(17)
N5 0.065(2) 0.063(2) 0.051(2) -0.032(2) -0.0123(18) -0.0110(18)
N6 0.057(2) 0.051(2) 0.0442(19) -0.0210(19) -0.0116(16) -0.0129(16)
N7 0.062(2) 0.060(2) 0.047(2) -0.021(2) -0.0144(17) -0.0183(17)
N8 0.051(2) 0.054(2) 0.049(2) -0.0219(19) -0.0078(16) -0.0129(17)
N9 0.053(2) 0.053(2) 0.0446(19) -0.0215(19) -0.0103(16) -0.0103(16)
N10 0.064(3) 0.058(2) 0.048(2) -0.024(2) -0.0115(18) -0.0146(18)
C1 0.062(3) 0.064(3) 0.045(2) -0.032(3) -0.005(2) -0.014(2)
C2 0.095(4) 0.102(4) 0.051(3) -0.071(4) 0.005(3) -0.018(3)
C3 0.101(4) 0.108(4) 0.044(3) -0.073(4) 0.010(3) -0.026(3)
C4 0.083(4) 0.071(3) 0.044(2) -0.040(3) -0.002(2) -0.015(2)
C5 0.105(5) 0.129(6) 0.080(4) -0.061(5) 0.027(4) -0.063(4)
C6 0.174(8) 0.153(7) 0.095(5) -0.084(7) 0.052(5) -0.093(5)
C7 0.206(10) 0.133(6) 0.068(4) -0.108(7) 0.005(5) -0.046(4)
C8 0.145(7) 0.136(6) 0.072(4) -0.090(6) -0.012(4) -0.035(4)
C9 0.092(4) 0.092(4) 0.062(3) -0.044(4) -0.011(3) -0.028(3)
C10 0.051(3) 0.055(3) 0.051(2) -0.021(2) -0.0046(19) -0.013(2)
C11 0.061(3) 0.062(3) 0.065(3) -0.034(3) 0.006(2) -0.013(2)
C12 0.053(3) 0.065(3) 0.086(4) -0.026(3) 0.006(3) -0.010(3)
C13 0.058(3) 0.052(3) 0.049(2) -0.023(2) -0.001(2) -0.014(2)
C14 0.103(4) 0.062(3) 0.056(3) -0.027(3) -0.020(3) -0.018(2)
C15 0.127(6) 0.062(3) 0.082(4) -0.034(4) -0.018(4) -0.032(3)
C16 0.102(5) 0.055(3) 0.075(4) -0.033(3) -0.002(3) -0.008(3)
C17 0.150(7) 0.081(4) 0.049(3) -0.041(4) 0.009(3) -0.009(3)
C18 0.128(5) 0.068(3) 0.046(3) -0.038(4) 0.002(3) -0.015(2)
C19 0.055(3) 0.060(3) 0.041(2) -0.031(2) -0.0056(18) -0.0147(19)
C20 0.062(3) 0.058(3) 0.053(3) -0.014(2) -0.019(2) -0.019(2)
C21 0.121(5) 0.045(3) 0.070(3) -0.004(3) -0.062(3) -0.019(2)
C22 0.125(5) 0.052(3) 0.074(3) -0.013(3) -0.053(3) -0.014(3)
C23 0.067(3) 0.057(3) 0.047(2) -0.021(2) -0.016(2) -0.019(2)
C24 0.107(5) 0.155(7) 0.117(5) -0.070(5) 0.039(4) -0.103(5)
C25 0.147(8) 0.172(9) 0.115(6) -0.071(7) 0.032(6) -0.101(6)
C26 0.143(7) 0.074(4) 0.078(4) -0.012(4) -0.048(4) -0.040(3)
C27 0.094(5) 0.142(7) 0.159(7) -0.036(5) -0.030(5) -0.096(6)
C28 0.078(4) 0.145(6) 0.126(5) -0.046(4) 0.004(4) -0.093(5)
C29 0.051(3) 0.054(3) 0.049(2) -0.021(2) -0.0088(19) -0.013(2)
C30 0.057(3) 0.058(3) 0.063(3) -0.023(3) -0.015(2) -0.006(2)
C31 0.050(3) 0.064(3) 0.068(3) -0.020(3) -0.014(2) -0.009(2)
C32 0.052(3) 0.058(3) 0.049(2) -0.026(2) -0.0067(19) -0.010(2)
C33 0.089(4) 0.070(3) 0.057(3) -0.038(3) -0.020(3) -0.012(3)
C34 0.104(4) 0.076(4) 0.053(3) -0.041(4) -0.013(3) -0.003(3)
C35 0.079(4) 0.066(3) 0.070(3) -0.035(3) -0.002(3) -0.005(3)
C36 0.064(3) 0.067(3) 0.089(4) -0.035(3) -0.013(3) -0.019(3)
C37 0.062(3) 0.074(3) 0.054(3) -0.032(3) -0.012(2) -0.013(2)
C38 0.053(3) 0.046(2) 0.044(2) -0.018(2) -0.0114(19) -0.0108(19)

loop_
_atom_type_symbol
_atom_type_description
_atom_type_scat_dispersion_real
_atom_type_scat_dispersion_imag
_atom_type_scat_source
C C 0.0033 0.0016 'International Tables Vol C Tables 4.2.6.8 and 6.1.1.4'
H H 0.0000 0.0000 'International Tables Vol C Tables 4.2.6.8 and 6.1.1.4'
N N 0.0061 0.0033 'International Tables Vol C Tables 4.2.6.8 and 6.1.1.4'
Ni Ni 0.3393 1.1124 'International Tables Vol C Tables 4.2.6.8 and 6.1.1.4'
S S 0.1246 0.1234 'International Tables Vol C Tables 4.2.6.8 and 6.1.1.4'

loop_
_geom_angle_atom_site_label_1
_geom_angle_atom_site_label_2
_geom_angle_atom_site_label_3
_geom_angle_site_symmetry_1
_geom_angle_site_symmetry_3
_geom_angle
N5 Ni1 N5 2_675 . 180.0(2)
N5 Ni1 N3 2_675 2_675 91.27(14)
N5 Ni1 N3 . 2_675 88.73(14)
N5 Ni1 N3 2_675 . 88.73(14)
N5 Ni1 N3 . . 91.27(14)
N3 Ni1 N3 2_675 . 180.0000(10)
N5 Ni1 N1 2_675 . 89.50(13)
N5 Ni1 N1 . . 90.50(13)
N3 Ni1 N1 2_675 . 89.34(14)
N3 Ni1 N1 . . 90.66(14)
N5 Ni1 N1 2_675 2_675 90.50(13)
N5 Ni1 N1 . 2_675 89.50(14)
N3 Ni1 N1 2_675 2_675 90.66(14)
N3 Ni1 N1 . 2_675 89.34(14)
N1 Ni1 N1 . 2_675 180.0
N10 Ni2 N10 . 2_666 180.0000(10)
N10 Ni2 N8 . 2_666 89.92(14)
N10 Ni2 N8 2_666 2_666 90.08(14)
N10 Ni2 N8 . . 90.08(14)
N10 Ni2 N8 2_666 . 89.92(14)
N8 Ni2 N8 2_666 . 180.0(2)
N10 Ni2 N6 . . 88.95(14)
N10 Ni2 N6 2_666 . 91.05(14)
N8 Ni2 N6 2_666 . 92.21(13)
N8 Ni2 N6 . . 87.79(13)
N10 Ni2 N6 . 2_666 91.05(14)
N10 Ni2 N6 2_666 2_666 88.95(14)
N8 Ni2 N6 2_666 2_666 87.79(13)
N8 Ni2 N6 . 2_666 92.21(13)
N6 Ni2 N6 . 2_666 180.0000(10)
C1 N1 C2 . . 104.0(4)
C1 N1 Ni1 . . 127.0(3)
C2 N1 Ni1 . . 128.9(3)
C1 N2 C3 . . 105.9(4)
C1 N2 C4 . . 127.7(4)
C3 N2 C4 . . 126.4(4)
C10 N3 C11 . . 104.6(4)
C10 N3 Ni1 . . 128.1(3)
C11 N3 Ni1 . . 127.2(3)
C10 N4 C12 . . 107.5(4)
C10 N4 C13 . . 127.9(3)
C12 N4 C13 . . 124.6(4)
C19 N5 Ni1 . . 172.7(4)
C20 N6 C21 . . 105.2(4)
C20 N6 Ni2 . . 125.4(3)
C21 N6 Ni2 . . 128.8(3)
C20 N7 C22 . . 105.6(4)
C20 N7 C23 . . 126.6(4)
C22 N7 C23 . . 127.8(4)
C29 N8 C30 . . 105.6(3)
C29 N8 Ni2 . . 128.2(3)
C30 N8 Ni2 . . 126.0(3)
C29 N9 C31 . . 107.0(3)
C29 N9 C32 . . 127.7(4)
C31 N9 C32 . . 125.4(4)
C38 N10 Ni2 . . 158.1(3)
N1 C1 N2 . . 112.5(4)
N1 C1 H1A . . 123.8
N2 C1 H1A . . 123.8
C3 C2 N1 . . 110.6(4)
C3 C2 H2A . . 124.7
N1 C2 H2A . . 124.7
C2 C3 N2 . . 107.0(4)
C2 C3 H3A . . 126.5
N2 C3 H3A . . 126.5
C9 C4 C5 . . 119.8(5)
C9 C4 N2 . . 121.1(5)
C5 C4 N2 . . 119.1(5)
C6 C5 C4 . . 118.2(7)
C6 C5 H5A . . 120.9
C4 C5 H5A . . 120.9
C7 C6 C5 . . 121.1(7)
C7 C6 H6A . . 119.5
C5 C6 H6A . . 119.5
C8 C7 C6 . . 120.1(6)
C8 C7 H7A . . 120.0
C6 C7 H7A . . 120.0
C7 C8 C9 . . 119.8(7)
C7 C8 H8A . . 120.1
C9 C8 H8A . . 120.1
C8 C9 C4 . . 121.1(6)
C8 C9 H9A . . 119.5
C4 C9 H9A . . 119.5
N3 C10 N4 . . 111.6(4)
N3 C10 H10B . . 124.2
N4 C10 H10B . . 124.2
C12 C11 N3 . . 110.4(4)
C12 C11 H11A . . 124.8
N3 C11 H11A . . 124.8
C11 C12 N4 . . 105.9(5)
C11 C12 H12A . . 127.0
N4 C12 H12A . . 127.0
C14 C13 C18 . . 121.4(5)
C14 C13 N4 . . 120.1(4)
C18 C13 N4 . . 118.4(4)
C13 C14 C15 . . 119.6(5)
C13 C14 H14A . . 120.2
C15 C14 H14A . . 120.2
C16 C15 C14 . . 119.8(5)
C16 C15 H15A . . 120.1
C14 C15 H15A . . 120.1
C17 C16 C15 . . 120.1(5)
C17 C16 H16A . . 120.0
C15 C16 H16A . . 120.0
C16 C17 C18 . . 120.8(5)
C16 C17 H17A . . 119.6
C18 C17 H17A . . 119.6
C13 C18 C17 . . 118.3(5)
C13 C18 H18A . . 120.9
C17 C18 H18A . . 120.9
N5 C19 S1 . . 179.0(4)
N6 C20 N7 . . 112.7(4)
N6 C20 H20A . . 123.7
N7 C20 H20A . . 123.7
C22 C21 N6 . . 110.0(5)
C22 C21 H21A . . 125.0
N6 C21 H21A . . 125.0
C21 C22 N7 . . 106.6(5)
C21 C22 H22A . . 126.7
N7 C22 H22A . . 126.7
C24 C23 C28 . . 118.9(5)
C24 C23 N7 . . 121.5(4)
C28 C23 N7 . . 119.6(4)
C23 C24 C25 . . 120.0(7)
C23 C24 H24A . . 120.0
C25 C24 H24A . . 120.0
C26 C25 C24 . . 122.0(7)
C26 C25 H25A . . 119.0
C24 C25 H25A . . 119.0
C27 C26 C25 . . 119.3(6)
C27 C26 H26A . . 120.4
C25 C26 H26A . . 120.4
C26 C27 C28 . . 121.2(6)
C26 C27 H27A . . 119.4
C28 C27 H27A . . 119.4
C27 C28 C23 . . 118.6(6)
C27 C28 H28A . . 120.7
C23 C28 H28A . . 120.7
N8 C29 N9 . . 111.0(4)
N8 C29 H29A . . 124.5
N9 C29 H29A . . 124.5
C31 C30 N8 . . 110.4(4)
C31 C30 H30A . . 124.8
N8 C30 H30A . . 124.8
C30 C31 N9 . . 106.1(4)
C30 C31 H31A . . 127.0
N9 C31 H31A . . 127.0
C33 C32 C37 . . 121.2(4)
C33 C32 N9 . . 119.7(4)
C37 C32 N9 . . 119.1(4)
C32 C33 C34 . . 118.9(5)
C32 C33 H33A . . 120.5
C34 C33 H33A . . 120.5
C35 C34 C33 . . 120.2(5)
C35 C34 H34A . . 119.9
C33 C34 H34A . . 119.9
C36 C35 C34 . . 120.4(5)
C36 C35 H35A . . 119.8
C34 C35 H35A . . 119.8
C35 C36 C37 . . 119.8(5)
C35 C36 H36A . . 120.1
C37 C36 H36A . . 120.1
C32 C37 C36 . . 119.4(4)
C32 C37 H37A . . 120.3
C36 C37 H37A . . 120.3
N10 C38 S2 . . 179.3(4)

loop_
_geom_bond_atom_site_label_1
_geom_bond_atom_site_label_2
_geom_bond_site_symmetry_2
_geom_bond_distance
Ni1 N5 2_675 2.074(4)
Ni1 N5 . 2.074(4)
Ni1 N3 2_675 2.103(4)
Ni1 N3 . 2.103(4)
Ni1 N1 . 2.123(3)
Ni1 N1 2_675 2.123(3)
Ni2 N10 . 2.084(4)
Ni2 N10 2_666 2.084(4)
Ni2 N8 2_666 2.121(3)
Ni2 N8 . 2.121(3)
Ni2 N6 . 2.129(3)
Ni2 N6 2_666 2.129(3)
S1 C19 . 1.611(4)
S2 C38 . 1.605(5)
N1 C1 . 1.326(6)
N1 C2 . 1.372(5)
N2 C1 . 1.343(5)
N2 C3 . 1.368(6)
N2 C4 . 1.421(6)
N3 C10 . 1.326(5)
N3 C11 . 1.376(6)
N4 C10 . 1.330(6)
N4 C12 . 1.371(5)
N4 C13 . 1.448(5)
N5 C19 . 1.145(5)
N6 C20 . 1.301(6)
N6 C21 . 1.362(6)
N7 C20 . 1.354(6)
N7 C22 . 1.365(7)
N7 C23 . 1.424(5)
N8 C29 . 1.314(5)
N8 C30 . 1.371(6)
N9 C29 . 1.356(5)
N9 C31 . 1.371(6)
N9 C32 . 1.444(5)
N10 C38 . 1.161(6)
C1 H1A . 0.9300
C2 C3 . 1.335(7)
C2 H2A . 0.9300
C3 H3A . 0.9300
C4 C9 . 1.367(8)
C4 C5 . 1.390(8)
C5 C6 . 1.380(9)
C5 H5A . 0.9300
C6 C7 . 1.370(11)
C6 H6A . 0.9300
C7 C8 . 1.356(11)
C7 H7A . 0.9300
C8 C9 . 1.366(8)
C8 H8A . 0.9300
C9 H9A . 0.9300
C10 H10B . 0.9300
C11 C12 . 1.342(7)
C11 H11A . 0.9300
C12 H12A . 0.9300
C13 C14 . 1.356(6)
C13 C18 . 1.364(6)
C14 C15 . 1.386(7)
C14 H14A . 0.9300
C15 C16 . 1.364(8)
C15 H15A . 0.9300
C16 C17 . 1.355(8)
C16 H16A . 0.9300
C17 C18 . 1.394(8)
C17 H17A . 0.9300
C18 H18A . 0.9300
C20 H20A . 0.9300
C21 C22 . 1.354(7)
C21 H21A . 0.9300
C22 H22A . 0.9300
C23 C24 . 1.337(7)
C23 C28 . 1.3989(10)
C24 C25 . 1.364(9)
C24 H24A . 0.9300
C25 C26 . 1.340(11)
C25 H25A . 0.9300
C26 C27 . 1.323(10)
C26 H26A . 0.9300
C27 C28 . 1.386(9)
C27 H27A . 0.9300
C28 H28A . 0.9300
C29 H29A . 0.9300
C30 C31 . 1.341(6)
C30 H30A . 0.9300
C31 H31A . 0.9300
C32 C33 . 1.370(6)
C32 C37 . 1.376(6)
C33 C34 . 1.380(7)
C33 H33A . 0.9300
C34 C35 . 1.375(8)
C34 H34A . 0.9300
C35 C36 . 1.371(7)
C35 H35A . 0.9300
C36 C37 . 1.378(6)
C36 H36A . 0.9300
C37 H37A . 0.9300

loop_
_geom_torsion_atom_site_label_1
_geom_torsion_atom_site_label_2
_geom_torsion_atom_site_label_3
_geom_torsion_atom_site_label_4
_geom_torsion_site_symmetry_1
_geom_torsion
N5 Ni1 N1 C1 2_675 -171.8(4)
N5 Ni1 N1 C1 . 8.2(4)
N3 Ni1 N1 C1 2_675 -80.5(4)
N3 Ni1 N1 C1 . 99.5(4)
N1 Ni1 N1 C1 2_675 13E1(10)
N5 Ni1 N1 C2 2_675 3.7(5)
N5 Ni1 N1 C2 . -176.3(5)
N3 Ni1 N1 C2 2_675 95.0(4)
N3 Ni1 N1 C2 . -85.0(4)
N1 Ni1 N1 C2 2_675 -5E1(10)
N5 Ni1 N3 C10 2_675 -29.2(4)
N5 Ni1 N3 C10 . 150.8(4)
N3 Ni1 N3 C10 2_675 -12E1(10)
N1 Ni1 N3 C10 . 60.3(4)
N1 Ni1 N3 C10 2_675 -119.7(4)
N5 Ni1 N3 C11 2_675 150.2(4)
N5 Ni1 N3 C11 . -29.8(4)
N3 Ni1 N3 C11 2_675 6E1(10)
N1 Ni1 N3 C11 . -120.3(4)
N1 Ni1 N3 C11 2_675 59.7(4)
N5 Ni1 N5 C19 2_675 6E1(10)
N3 Ni1 N5 C19 2_675 -11(3)
N3 Ni1 N5 C19 . 169(3)
N1 Ni1 N5 C19 . -101(3)
N1 Ni1 N5 C19 2_675 79(3)
N10 Ni2 N6 C20 . 169.4(4)
N10 Ni2 N6 C20 2_666 -10.6(4)
N8 Ni2 N6 C20 2_666 -100.7(4)
N8 Ni2 N6 C20 . 79.3(4)
N6 Ni2 N6 C20 2_666 9E1(10)
N10 Ni2 N6 C21 . 0.1(4)
N10 Ni2 N6 C21 2_666 -179.9(4)
N8 Ni2 N6 C21 2_666 90.0(4)
N8 Ni2 N6 C21 . -90.0(4)
N6 Ni2 N6 C21 2_666 -9E1(10)
N10 Ni2 N8 C29 . 151.5(4)
N10 Ni2 N8 C29 2_666 -28.5(4)
N8 Ni2 N8 C29 2_666 -12E1(10)
N6 Ni2 N8 C29 . -119.6(4)
N6 Ni2 N8 C29 2_666 60.4(4)
N10 Ni2 N8 C30 . -36.2(4)
N10 Ni2 N8 C30 2_666 143.8(4)
N8 Ni2 N8 C30 2_666 6E1(10)
N6 Ni2 N8 C30 . 52.8(4)
N6 Ni2 N8 C30 2_666 -127.2(4)
N10 Ni2 N10 C38 2_666 2E1(10)
N8 Ni2 N10 C38 2_666 -142.1(9)
N8 Ni2 N10 C38 . 37.9(9)
N6 Ni2 N10 C38 . -49.9(9)
N6 Ni2 N10 C38 2_666 130.1(9)
C2 N1 C1 N2 . 0.0(6)
Ni1 N1 C1 N2 . 176.4(3)
C3 N2 C1 N1 . -0.1(6)
C4 N2 C1 N1 . -179.2(5)
C1 N1 C2 C3 . 0.1(7)
Ni1 N1 C2 C3 . -176.2(4)
N1 C2 C3 N2 . -0.1(7)
C1 N2 C3 C2 . 0.1(6)
C4 N2 C3 C2 . 179.3(5)
C1 N2 C4 C9 . -39.1(8)
C3 N2 C4 C9 . 142.0(6)
C1 N2 C4 C5 . 141.2(6)
C3 N2 C4 C5 . -37.8(8)
C9 C4 C5 C6 . -0.9(10)
N2 C4 C5 C6 . 178.8(6)
C4 C5 C6 C7 . 0.6(12)
C5 C6 C7 C8 . 0.6(14)
C6 C7 C8 C9 . -1.3(13)
C7 C8 C9 C4 . 1.0(11)
C5 C4 C9 C8 . 0.2(9)
N2 C4 C9 C8 . -179.6(5)
C11 N3 C10 N4 . -0.9(5)
Ni1 N3 C10 N4 . 178.6(3)
C12 N4 C10 N3 . 0.6(5)
C13 N4 C10 N3 . -178.5(4)
C10 N3 C11 C12 . 0.9(6)
Ni1 N3 C11 C12 . -178.6(4)
N3 C11 C12 N4 . -0.6(6)
C10 N4 C12 C11 . 0.0(6)
C13 N4 C12 C11 . 179.1(4)
C10 N4 C13 C14 . 103.0(6)
C12 N4 C13 C14 . -75.9(6)
C10 N4 C13 C18 . -78.0(6)
C12 N4 C13 C18 . 103.2(6)
C18 C13 C14 C15 . -0.9(9)
N4 C13 C14 C15 . 178.1(5)
C13 C14 C15 C16 . 0.8(10)
C14 C15 C16 C17 . -1.1(10)
C15 C16 C17 C18 . 1.5(11)
C14 C13 C18 C17 . 1.3(9)
N4 C13 C18 C17 . -177.8(6)
C16 C17 C18 C13 . -1.6(11)
Ni1 N5 C19 S1 . 13E1(3)
C21 N6 C20 N7 . -0.2(6)
Ni2 N6 C20 N7 . -171.5(3)
C22 N7 C20 N6 . 0.0(6)
C23 N7 C20 N6 . -179.5(4)
C20 N6 C21 C22 . 0.2(7)
Ni2 N6 C21 C22 . 171.1(4)
N6 C21 C22 N7 . -0.2(7)
C20 N7 C22 C21 . 0.1(6)
C23 N7 C22 C21 . 179.7(5)
C20 N7 C23 C24 . 68.8(7)
C22 N7 C23 C24 . -110.7(7)
C20 N7 C23 C28 . -111.8(6)
C22 N7 C23 C28 . 68.8(7)
C28 C23 C24 C25 . 0.8(12)
N7 C23 C24 C25 . -179.8(7)
C23 C24 C25 C26 . -1.6(15)
C24 C25 C26 C27 . 1.3(15)
C25 C26 C27 C28 . -0.2(13)
C26 C27 C28 C23 . -0.6(13)
C24 C23 C28 C27 . 0.3(11)
N7 C23 C28 C27 . -179.2(6)
C30 N8 C29 N9 . -0.4(5)
Ni2 N8 C29 N9 . 173.2(3)
C31 N9 C29 N8 . 0.1(5)
C32 N9 C29 N8 . 179.6(4)
C29 N8 C30 C31 . 0.6(6)
Ni2 N8 C30 C31 . -173.2(3)
N8 C30 C31 N9 . -0.5(6)
C29 N9 C31 C30 . 0.3(5)
C32 N9 C31 C30 . -179.3(4)
C29 N9 C32 C33 . -61.3(7)
C31 N9 C32 C33 . 118.1(6)
C29 N9 C32 C37 . 120.6(5)
C31 N9 C32 C37 . -60.0(7)
C37 C32 C33 C34 . 1.1(8)
N9 C32 C33 C34 . -176.9(5)
C32 C33 C34 C35 . -1.5(9)
C33 C34 C35 C36 . 0.9(10)
C34 C35 C36 C37 . 0.0(9)
C33 C32 C37 C36 . -0.2(8)
N9 C32 C37 C36 . 177.8(5)
C35 C36 C37 C32 . -0.3(8)
Ni2 N10 C38 S2 . -9E1(4)
